data_7102904
loop_
_publ_author_name
'Mateo-Mart\'i, Eva'
'Welte, Lorena'
'Amo-Ochoa, Pilar'
'Sanz Miguel, Pablo J'
'G\'omez-Herrero, Julio'
'Mart\'in-Gago, Jos\'e A'
'Zamora, F\'elix'

_publ_section_title
;
 Direct evidence of nanowires formation from a Cu(I) coordination
 polymer.
;
_journal_issue 8
_journal_name_full 'Chemical communications (Cambridge, England)'
_journal_page_first 945
_journal_page_last 947
_journal_paper_doi 10.1039/b711416h
_journal_year 2008
_chemical_formula_moiety 'C6 H5 Br Cu N O2'
_chemical_formula_sum 'C6 H5 Br Cu N O2'
_chemical_formula_weight 266.56
_space_group_crystal_system monoclinic
_space_group_IT_number 14
_space_group_name_Hall '-P 2ybc'
_space_group_name_H-M_alt 'P 1 21/c 1'
_symmetry_space_group_name_Hall '-P 2ybc'
_audit_creation_date 2007-11-19T13:34:31-00:00
_audit_creation_method 'WinGX routine CIF_UPDATE'
_cell_angle_alpha 90
_cell_angle_beta 106.612(4)
_cell_angle_gamma 90
_cell_formula_units_Z 4
_cell_length_a 14.5964(10)
_cell_length_b 3.8222(3)
_cell_length_c 14.1437(7)
_cell_measurement_temperature 100(2)
_cell_volume 756.15(9)
_computing_cell_refinement 'Bruker SMART'
_computing_data_collection 'Bruker SMART'
_computing_data_reduction 'Bruker SAINT'
_computing_molecular_graphics 'Bruker SHELXTL'
_computing_publication_material 'Bruker SHELXTL'
_computing_structure_refinement 'SHELXL-97 (Sheldrick, 1997)'
_computing_structure_solution 'SHELXS-97 (Sheldrick, 1990)'
_diffrn_measured_fraction_theta_full 0.984
_diffrn_measured_fraction_theta_max 0.984
_diffrn_measurement_device_type 'CCD area detector'
_diffrn_measurement_method 'phi and omega scans'
_diffrn_radiation_type CuK\a
_diffrn_radiation_wavelength 1.54178
_diffrn_reflns_av_R_equivalents 0.0375
_diffrn_reflns_limit_h_max 16
_diffrn_reflns_limit_h_min -17
_diffrn_reflns_limit_k_max 4
_diffrn_reflns_limit_k_min -4
_diffrn_reflns_limit_l_max 16
_diffrn_reflns_limit_l_min -16
_diffrn_reflns_number 3879
_diffrn_reflns_theta_full 67.67
_diffrn_reflns_theta_max 67.67
_diffrn_reflns_theta_min 3.16
_exptl_absorpt_coefficient_mu 9.836
_exptl_absorpt_correction_T_max 0.8276
_exptl_absorpt_correction_T_min 0.6391
_exptl_absorpt_correction_type multi-scan
_exptl_absorpt_process_details sadabs
_exptl_crystal_colour orange
_exptl_crystal_density_diffrn 2.342
_exptl_crystal_density_method 'not measured'
_exptl_crystal_description prism
_exptl_crystal_F_000 512
_exptl_crystal_size_max 0.05
_exptl_crystal_size_mid 0.03
_exptl_crystal_size_min 0.02
_refine_diff_density_max 2.914
_refine_diff_density_min -1.166
_refine_ls_extinction_method none
_refine_ls_goodness_of_fit_ref 1.059
_refine_ls_hydrogen_treatment constr
_refine_ls_matrix_type full
_refine_ls_number_parameters 100
_refine_ls_number_reflns 1355
_refine_ls_number_restraints 0
_refine_ls_restrained_S_all 1.059
_refine_ls_R_factor_gt 0.059
_refine_ls_shift/su_max 0
_refine_ls_structure_factor_coef Fsqd
_refine_ls_weighting_details 'calc w=1/[\s^2^(Fo^2^)+(0.1262P)^2^+2.1510P] where P=(Fo^2^+2Fc^2^)/3'
_refine_ls_weighting_scheme calc
_refine_ls_wR_factor_ref 0.1836
_reflns_number_gt 1051
_reflns_number_total 1355
_reflns_threshold_expression >2sigma(I)
_cod_data_source_file b711416h.txt
_cod_data_source_block 1
_cod_depositor_comments
;
The following automatic conversions were performed:
'_space_group_crystal_system' value 'Monoclinic' changed to 'monoclinic'
according to '/home/saulius/struct/CIF-dictionaries/cif_core.dic'
dictionary named 'cif_core.dic' version 2.4.1 from 2010-06-29.

Automatic conversion script
Id: cif_fix_enum 1527 2010-12-29 10:47:43Z saulius 
;
_cod_database_code 7102904

loop_
_space_group_symop_operation_xyz
'x, y, z'
'-x, y+1/2, -z+1/2'
'-x, -y, -z'
'x, -y-1/2, z-1/2'

loop_
_atom_site_label
_atom_site_type_symbol
_atom_site_fract_x
_atom_site_fract_y
_atom_site_fract_z
_atom_site_U_iso_or_equiv
_atom_site_adp_type
_atom_site_occupancy
_atom_site_calc_flag
_atom_site_refinement_flags
_atom_site_disorder_group
_atom_site_disorder_assembly
Cu1 Cu 0.42615(9) 0.2122(3) 0.73320(9) 0.0226(4) Uani 1 d . . .
Br1 Br 0.57601(6) 0.2092(2) 0.87799(6) 0.0195(4) Uani 1 d . . .
N1 N 0.3176(5) 0.185(2) 0.7948(6) 0.0277(17) Uani 1 d . . .
C2 C 0.3290(6) 0.275(2) 0.8867(6) 0.0187(17) Uani 1 d . . .
H2 H 0.3902 0.3567 0.9239 0.022 Uiso 1 calc R . .
C3 C 0.2571(6) 0.261(2) 0.9333(6) 0.0188(17) Uani 1 d . . .
H3 H 0.2665 0.3507 0.998 0.023 Uiso 1 calc R . .
C4 C 0.1714(6) 0.109(3) 0.8817(6) 0.0265(19) Uani 1 d . . .
C5 C 0.1588(6) -0.013(3) 0.7879(7) 0.030(2) Uani 1 d . . .
H5 H 0.1005 -0.1213 0.7526 0.037 Uiso 1 calc R . .
C6 C 0.2327(6) 0.024(2) 0.7454(6) 0.0266(19) Uani 1 d . . .
H6 H 0.2248 -0.0635 0.6807 0.032 Uiso 1 calc R . .
C7 C 0.0952(6) 0.075(3) 0.9333(7) 0.030(2) Uani 1 d . . .
O8 O 0.0187(5) -0.092(2) 0.8859(5) 0.0419(18) Uani 1 d . . .
H8 H -0.0197 -0.0985 0.9202 0.063 Uiso 1 calc R . .
O9 O 0.1092(5) 0.201(2) 1.0186(5) 0.0356(17) Uani 1 d . . .

loop_
_atom_site_aniso_label
_atom_site_aniso_U_11
_atom_site_aniso_U_22
_atom_site_aniso_U_33
_atom_site_aniso_U_23
_atom_site_aniso_U_13
_atom_site_aniso_U_12
Cu1 0.0203(7) 0.0313(8) 0.0166(7) 0.0001(5) 0.0061(5) -0.0021(5)
Br1 0.0190(5) 0.0241(5) 0.0130(5) -0.0009(3) 0.0007(3) 0.0001(3)
N1 0.017(3) 0.044(5) 0.022(4) -0.002(3) 0.005(3) -0.001(3)
C2 0.012(3) 0.026(4) 0.016(4) -0.004(3) -0.001(3) 0.000(3)
C3 0.019(4) 0.020(4) 0.016(4) 0.003(3) 0.004(3) 0.003(3)
C4 0.028(4) 0.030(5) 0.022(4) 0.005(4) 0.008(4) 0.003(4)
C5 0.025(4) 0.031(5) 0.033(5) 0.003(4) 0.005(4) 0.000(4)
C6 0.029(4) 0.025(4) 0.023(4) 0.002(3) 0.003(3) 0.007(4)
C7 0.024(4) 0.029(5) 0.039(5) 0.001(4) 0.012(4) -0.001(4)
O8 0.027(3) 0.063(5) 0.035(4) 0.000(4) 0.008(3) -0.009(4)
O9 0.025(3) 0.063(5) 0.021(3) -0.008(3) 0.010(3) -0.008(3)

loop_
_atom_type_symbol
_atom_type_description
_atom_type_scat_dispersion_real
_atom_type_scat_dispersion_imag
_atom_type_scat_source
C C 0.0181 0.0091 'International Tables Vol C Tables 4.2.6.8 and 6.1.1.4'
H H 0 0 'International Tables Vol C Tables 4.2.6.8 and 6.1.1.4'
N N 0.0311 0.018 'International Tables Vol C Tables 4.2.6.8 and 6.1.1.4'
O O 0.0492 0.0322 'International Tables Vol C Tables 4.2.6.8 and 6.1.1.4'
Cu Cu -1.9646 0.5888 'International Tables Vol C Tables 4.2.6.8 and 6.1.1.4'
Br Br -0.6763 1.2805 'International Tables Vol C Tables 4.2.6.8 and 6.1.1.4'

loop_
_geom_angle_atom_site_label_1
_geom_angle_atom_site_label_2
_geom_angle_atom_site_label_3
_geom_angle
_geom_angle_site_symmetry_1
_geom_angle_site_symmetry_3
_geom_angle_publ_flag
N1 Cu1 Br1 116.6(2) . 2_656 ?
N1 Cu1 Br1 111.4(2) . 2_646 ?
Br1 Cu1 Br1 101.41(5) 2_656 2_646 ?
N1 Cu1 Br1 104.7(2) . . ?
Br1 Cu1 Br1 111.75(6) 2_656 . ?
Br1 Cu1 Br1 111.15(6) 2_646 . ?
N1 Cu1 Cu1 128.3(2) . 2_656 ?
Br1 Cu1 Cu1 56.88(3) 2_656 2_656 ?
Br1 Cu1 Cu1 120.23(7) 2_646 2_656 ?
Br1 Cu1 Cu1 54.87(5) . 2_656 ?
N1 Cu1 Cu1 123.3(2) . 2_646 ?
Br1 Cu1 Cu1 120.06(7) 2_656 2_646 ?
Br1 Cu1 Cu1 56.72(3) 2_646 2_646 ?
Br1 Cu1 Cu1 54.44(5) . 2_646 ?
Cu1 Cu1 Cu1 85.41(7) 2_656 2_646 ?
Cu1 Br1 Cu1 101.41(5) 2_646 2_656 ?
Cu1 Br1 Cu1 68.68(4) 2_646 . ?
Cu1 Br1 Cu1 68.41(4) 2_656 . ?
C2 N1 C6 117.4(8) . . ?
C2 N1 Cu1 121.5(6) . . ?
C6 N1 Cu1 120.5(6) . . ?
N1 C2 C3 124.1(8) . . ?
N1 C2 H2 117.9 . . ?
C3 C2 H2 117.9 . . ?
C4 C3 C2 117.3(8) . . ?
C4 C3 H3 121.4 . . ?
C2 C3 H3 121.4 . . ?
C5 C4 C3 120.4(8) . . ?
C5 C4 C7 122.0(9) . . ?
C3 C4 C7 117.6(8) . . ?
C4 C5 C6 118.7(8) . . ?
C4 C5 H5 120.6 . . ?
C6 C5 H5 120.6 . . ?
N1 C6 C5 121.6(8) . . ?
N1 C6 H6 119.2 . . ?
C5 C6 H6 119.2 . . ?
O9 C7 O8 124.4(8) . . ?
O9 C7 C4 119.5(8) . . ?
O8 C7 C4 116.1(9) . . ?
C7 O8 H8 109.5 . . ?

loop_
_geom_bond_atom_site_label_1
_geom_bond_atom_site_label_2
_geom_bond_distance
_geom_bond_site_symmetry_2
_geom_bond_publ_flag
Cu1 N1 2.017(8) . ?
Cu1 Br1 2.4605(15) 2_656 ?
Cu1 Br1 2.4783(15) 2_646 ?
Cu1 Br1 2.5332(15) . ?
Cu1 Cu1 2.8177(19) 2_656 ?
Cu1 Cu1 2.8177(19) 2_646 ?
Br1 Cu1 2.4605(15) 2_646 ?
Br1 Cu1 2.4783(15) 2_656 ?
N1 C2 1.310(11) . ?
N1 C6 1.381(12) . ?
C2 C3 1.391(13) . ?
C2 H2 0.95 . ?
C3 C4 1.382(13) . ?
C3 H3 0.95 . ?
C4 C5 1.368(13) . ?
C4 C7 1.501(12) . ?
C5 C6 1.383(13) . ?
C5 H5 0.95 . ?
C6 H6 0.95 . ?
C7 O9 1.260(12) . ?
C7 O8 1.296(12) . ?
O8 H8 0.84 . ?
